data_1546606
loop_
_publ_author_name
'Asanuma, Yuki'
'Eguchi, Hiroshi'
'Nishiyama, Hiroki'
'Tomita, Ikuyoshi'
'Inagi, Shinsuke'

_publ_section_title
;
 Synthesis of Ring-Fused Pyridinium Salts by Intramolecular Nucleophilic
 Aromatic Substitution Reaction and Their Optoelectronic Properties.
;
_journal_name_full 'Organic letters'
_journal_paper_doi 10.1021/acs.orglett.7b00590
_journal_year 2017
_chemical_formula_sum 'C30 H16 F8 N2 O6 S2'
_chemical_formula_weight 716.57
_space_group_crystal_system triclinic
_space_group_IT_number 2
_space_group_name_Hall '-P 1'
_space_group_name_H-M_alt 'P -1'
_symmetry_space_group_name_Hall '-P 1'
_symmetry_space_group_name_H-M 'P -1'
_atom_sites_solution_hydrogens geom
_audit_creation_method SHELXL-2014/7
_cell_angle_alpha 69.659(5)
_cell_angle_beta 83.463(6)
_cell_angle_gamma 74.090(5)
_cell_formula_units_Z 1
_cell_length_a 8.2750(10)
_cell_length_b 8.3407(9)
_cell_length_c 11.0735(10)
_cell_measurement_reflns_used 5798
_cell_measurement_temperature 93(2)
_cell_measurement_theta_max 27.46
_cell_measurement_theta_min 3.20
_cell_volume 689.03(13)
_computing_cell_refinement 'RAPID AUTO'
_computing_data_collection 'RAPID AUTO'
_computing_data_reduction 'RAPID AUTO'
_computing_publication_material 'Yadokari-XG (Wakita, Nemoto et al., 2009)'
_computing_structure_refinement 'SHELXL-2014/7 (Sheldrick, 2014)'
_computing_structure_solution 'SHELXT Version 2014/4 (Sheldrick, 2014)'
_diffrn_ambient_temperature 93(2)
_diffrn_measured_fraction_theta_full 0.995
_diffrn_measured_fraction_theta_max 0.993
_diffrn_measurement_device_type 'rigaku raxis rapid'
_diffrn_measurement_method 'oscillation method'
_diffrn_radiation_type MoK\a
_diffrn_radiation_wavelength 0.71075
_diffrn_reflns_av_R_equivalents 0.0225
_diffrn_reflns_av_unetI/netI 0.0349
_diffrn_reflns_Laue_measured_fraction_full 0.995
_diffrn_reflns_Laue_measured_fraction_max 0.993
_diffrn_reflns_limit_h_max 10
_diffrn_reflns_limit_h_min -10
_diffrn_reflns_limit_k_max 9
_diffrn_reflns_limit_k_min -10
_diffrn_reflns_limit_l_max 13
_diffrn_reflns_limit_l_min -14
_diffrn_reflns_number 6746
_diffrn_reflns_point_group_measured_fraction_full 0.995
_diffrn_reflns_point_group_measured_fraction_max 0.993
_diffrn_reflns_theta_full 25.242
_diffrn_reflns_theta_max 27.462
_diffrn_reflns_theta_min 3.194
_exptl_absorpt_coefficient_mu 0.300
_exptl_absorpt_correction_T_max 1.0000
_exptl_absorpt_correction_T_min 0.7725
_exptl_absorpt_correction_type multi-scan
_exptl_absorpt_process_details 'ABSCOR (Rigaku, 1995)'
_exptl_crystal_colour ' yellow '
_exptl_crystal_density_diffrn 1.727
_exptl_crystal_description ' brock '
_exptl_crystal_F_000 362
_exptl_crystal_size_max 0.400
_exptl_crystal_size_mid 0.110
_exptl_crystal_size_min 0.090
_refine_diff_density_max 0.548
_refine_diff_density_min -0.287
_refine_diff_density_rms 0.109
_refine_ls_extinction_method none
_refine_ls_goodness_of_fit_ref 1.082
_refine_ls_hydrogen_treatment constr
_refine_ls_matrix_type full
_refine_ls_number_parameters 217
_refine_ls_number_reflns 3128
_refine_ls_number_restraints 0
_refine_ls_restrained_S_all 1.082
_refine_ls_R_factor_all 0.0556
_refine_ls_R_factor_gt 0.0433
_refine_ls_shift/su_max 0.000
_refine_ls_shift/su_mean 0.000
_refine_ls_structure_factor_coef Fsqd
_refine_ls_weighting_details 'w=1/[\s^2^(Fo^2^)+(0.0562P)^2^+0.2457P] where P=(Fo^2^+2Fc^2^)/3'
_refine_ls_weighting_scheme calc
_refine_ls_wR_factor_gt 0.0981
_refine_ls_wR_factor_ref 0.1035
_reflns_Friedel_coverage 0.000
_reflns_number_gt 2647
_reflns_number_total 3128
_reflns_threshold_expression 'I > 2\s(I)'
_cod_data_source_file ol7b00590_si_002.cif
_cod_data_source_block 4a
_cod_database_code 1546606
_shelx_shelxl_version_number 2014/7
_shelx_space_group_comment
;
The symmetry employed for this shelxl refinement is uniquely defined
by the following loop, which should always be used as a source of
symmetry information in preference to the above space-group names.
They are only intended as comments.
;
_shelx_estimated_absorpt_t_min 0.890
_shelx_estimated_absorpt_t_max 0.974

loop_
_space_group_symop_operation_xyz
'x, y, z'
'-x, -y, -z'

loop_
_atom_site_label
_atom_site_type_symbol
_atom_site_fract_x
_atom_site_fract_y
_atom_site_fract_z
_atom_site_U_iso_or_equiv
_atom_site_adp_type
_atom_site_occupancy
_atom_site_site_symmetry_order
_atom_site_calc_flag
_atom_site_refinement_flags_posn
_atom_site_refinement_flags_adp
C1 C 0.5058(2) 0.1689(2) 0.41642(16) 0.0167(3) Uani 1 1 d . .
C2 C 0.6263(2) 0.0181(2) 0.41143(16) 0.0180(4) Uani 1 1 d . .
C3 C 0.6203(2) -0.1539(2) 0.48569(16) 0.0171(3) Uani 1 1 d . .
C4 C 0.5851(2) 0.3520(3) 0.20619(16) 0.0207(4) Uani 1 1 d . .
H4 H 0.6315 0.2478 0.1844 0.025 Uiso 1 1 calc R U
C5 C 0.5988(2) 0.5103(3) 0.12037(17) 0.0227(4) Uani 1 1 d . .
H5 H 0.6584 0.5160 0.0411 0.027 Uiso 1 1 calc R U
C6 C 0.5248(3) 0.6642(3) 0.14940(18) 0.0249(4) Uani 1 1 d . .
H6 H 0.5385 0.7753 0.0928 0.030 Uiso 1 1 calc R U
C7 C 0.4317(2) 0.6521(3) 0.26158(18) 0.0234(4) Uani 1 1 d . .
H7 H 0.3754 0.7573 0.2795 0.028 Uiso 1 1 calc R U
C8 C 0.4172(2) 0.4897(2) 0.35008(16) 0.0182(4) Uani 1 1 d . .
C9 C 0.3072(2) 0.4763(2) 0.46327(16) 0.0182(4) Uani 1 1 d . .
C10 C 0.2239(2) 0.6307(3) 0.49227(17) 0.0217(4) Uani 1 1 d . .
H10 H 0.2455 0.7408 0.4408 0.026 Uiso 1 1 calc R U
C11 C 0.1112(2) 0.6233(3) 0.59495(18) 0.0234(4) Uani 1 1 d . .
H11 H 0.0551 0.7280 0.6137 0.028 Uiso 1 1 calc R U
C12 C 0.0803(2) 0.4625(3) 0.67056(18) 0.0240(4) Uani 1 1 d . .
H12 H 0.0031 0.4576 0.7413 0.029 Uiso 1 1 calc R U
C13 C 0.1605(2) 0.3095(3) 0.64421(17) 0.0224(4) Uani 1 1 d . .
H13 H 0.1371 0.2008 0.6968 0.027 Uiso 1 1 calc R U
C14 C 0.2767(2) 0.3122(2) 0.54020(16) 0.0173(3) Uani 1 1 d . .
S1 S 1.25108(6) 0.14888(6) 0.19530(4) 0.01889(13) Uani 1 1 d . .
F1 F 0.76194(14) 0.03773(15) 0.33347(10) 0.0249(3) Uani 1 1 d . .
F2 F 0.94981(15) 0.2045(2) 0.11057(12) 0.0407(3) Uani 1 1 d . .
F3 F 1.14369(17) 0.2117(2) -0.03526(11) 0.0402(3) Uani 1 1 d . .
O1 O 1.41575(17) 0.07223(18) 0.15204(13) 0.0246(3) Uani 1 1 d . .
F4 F 1.12099(19) -0.03712(18) 0.10314(14) 0.0440(4) Uani 1 1 d . .
O2 O 1.19993(19) 0.04519(19) 0.32071(12) 0.0270(3) Uani 1 1 d . .
O3 O 1.21596(18) 0.33563(18) 0.17305(13) 0.0274(3) Uani 1 1 d . .
N1 N 0.50527(19) 0.3389(2) 0.32424(13) 0.0170(3) Uani 1 1 d . .
C15 C 1.1089(3) 0.1310(3) 0.08778(18) 0.0256(4) Uani 1 1 d . .

loop_
_atom_site_aniso_label
_atom_site_aniso_U_11
_atom_site_aniso_U_22
_atom_site_aniso_U_33
_atom_site_aniso_U_23
_atom_site_aniso_U_13
_atom_site_aniso_U_12
C1 0.0184(8) 0.0192(9) 0.0136(7) -0.0039(6) -0.0009(6) -0.0082(7)
C2 0.0172(8) 0.0246(10) 0.0135(8) -0.0062(7) 0.0028(6) -0.0084(7)
C3 0.0160(8) 0.0206(9) 0.0149(8) -0.0050(6) -0.0015(6) -0.0055(7)
C4 0.0221(9) 0.0246(10) 0.0169(8) -0.0066(7) 0.0018(7) -0.0094(8)
C5 0.0229(10) 0.0287(10) 0.0167(8) -0.0050(7) 0.0016(7) -0.0108(8)
C6 0.0258(10) 0.0230(10) 0.0236(9) -0.0015(7) -0.0005(7) -0.0104(8)
C7 0.0238(10) 0.0210(10) 0.0231(9) -0.0038(7) -0.0010(7) -0.0063(8)
C8 0.0164(9) 0.0206(9) 0.0185(8) -0.0056(7) -0.0029(6) -0.0062(7)
C9 0.0162(8) 0.0210(9) 0.0169(8) -0.0049(7) -0.0037(6) -0.0044(7)
C10 0.0220(9) 0.0209(9) 0.0220(9) -0.0060(7) -0.0033(7) -0.0054(8)
C11 0.0218(9) 0.0239(10) 0.0247(9) -0.0112(7) -0.0042(7) -0.0006(8)
C12 0.0216(10) 0.0303(11) 0.0192(8) -0.0101(7) 0.0021(7) -0.0037(8)
C13 0.0231(10) 0.0256(10) 0.0181(8) -0.0073(7) 0.0031(7) -0.0068(8)
C14 0.0158(8) 0.0219(9) 0.0152(8) -0.0062(6) -0.0013(6) -0.0058(7)
S1 0.0215(2) 0.0194(2) 0.0162(2) -0.00524(16) 0.00071(15) -0.00711(17)
F1 0.0223(6) 0.0242(6) 0.0250(5) -0.0054(4) 0.0106(4) -0.0087(5)
F2 0.0197(6) 0.0589(9) 0.0389(7) -0.0108(6) -0.0002(5) -0.0097(6)
F3 0.0378(8) 0.0646(10) 0.0169(6) -0.0041(6) -0.0018(5) -0.0226(7)
O1 0.0220(7) 0.0251(7) 0.0277(7) -0.0105(5) 0.0005(5) -0.0056(6)
F4 0.0551(9) 0.0365(8) 0.0487(8) -0.0145(6) -0.0204(7) -0.0166(7)
O2 0.0357(8) 0.0280(8) 0.0164(6) -0.0029(5) 0.0005(5) -0.0125(6)
O3 0.0305(8) 0.0220(7) 0.0296(7) -0.0091(6) 0.0055(6) -0.0083(6)
N1 0.0179(7) 0.0198(8) 0.0137(7) -0.0037(6) -0.0002(5) -0.0077(6)
C15 0.0230(10) 0.0314(11) 0.0200(9) -0.0042(7) -0.0010(7) -0.0087(8)

loop_
_atom_type_symbol
_atom_type_description
_atom_type_scat_dispersion_real
_atom_type_scat_dispersion_imag
_atom_type_scat_source
C C 0.0033 0.0016 'International Tables Vol C Tables 4.2.6.8 and 6.1.1.4'
H H 0.0000 0.0000 'International Tables Vol C Tables 4.2.6.8 and 6.1.1.4'
F F 0.0171 0.0103 'International Tables Vol C Tables 4.2.6.8 and 6.1.1.4'
N N 0.0061 0.0033 'International Tables Vol C Tables 4.2.6.8 and 6.1.1.4'
O O 0.0106 0.0060 'International Tables Vol C Tables 4.2.6.8 and 6.1.1.4'
S S 0.1246 0.1234 'International Tables Vol C Tables 4.2.6.8 and 6.1.1.4'

loop_
_geom_angle_atom_site_label_1
_geom_angle_atom_site_label_2
_geom_angle_atom_site_label_3
_geom_angle
_geom_angle_site_symmetry_1
_geom_angle_site_symmetry_3
C2 C1 C3 119.25(16) . 2_656
C2 C1 N1 121.57(16) . .
C3 C1 N1 119.17(16) 2_656 .
F1 C2 C1 118.35(16) . .
F1 C2 C3 117.14(16) . .
C1 C2 C3 124.46(16) . .
C2 C3 C1 115.68(16) . 2_656
C2 C3 C14 124.13(16) . 2_656
C1 C3 C14 119.93(16) 2_656 2_656
C5 C4 N1 121.52(18) . .
C5 C4 H4 119.2 . .
N1 C4 H4 119.2 . .
C4 C5 C6 119.55(18) . .
C4 C5 H5 120.2 . .
C6 C5 H5 120.2 . .
C7 C6 C5 118.64(18) . .
C7 C6 H6 120.7 . .
C5 C6 H6 120.7 . .
C6 C7 C8 121.91(19) . .
C6 C7 H7 119.0 . .
C8 C7 H7 119.0 . .
N1 C8 C7 117.87(17) . .
N1 C8 C9 119.80(16) . .
C7 C8 C9 122.26(17) . .
C10 C9 C14 119.95(17) . .
C10 C9 C8 119.33(17) . .
C14 C9 C8 120.65(16) . .
C11 C10 C9 120.55(18) . .
C11 C10 H10 119.7 . .
C9 C10 H10 119.7 . .
C10 C11 C12 119.72(18) . .
C10 C11 H11 120.1 . .
C12 C11 H11 120.1 . .
C13 C12 C11 120.79(18) . .
C13 C12 H12 119.6 . .
C11 C12 H12 119.6 . .
C12 C13 C14 120.97(18) . .
C12 C13 H13 119.5 . .
C14 C13 H13 119.5 . .
C9 C14 C13 118.02(17) . .
C9 C14 C3 117.55(16) . 2_656
C13 C14 C3 124.16(17) . 2_656
O3 S1 O1 114.70(8) . .
O3 S1 O2 115.22(8) . .
O1 S1 O2 114.48(8) . .
O3 S1 C15 104.18(9) . .
O1 S1 C15 103.52(9) . .
O2 S1 C15 102.50(9) . .
C8 N1 C4 119.80(15) . .
C8 N1 C1 120.16(15) . .
C4 N1 C1 119.93(15) . .
F2 C15 F4 107.62(17) . .
F2 C15 F3 107.25(16) . .
F4 C15 F3 107.91(17) . .
F2 C15 S1 111.49(14) . .
F4 C15 S1 110.97(13) . .
F3 C15 S1 111.40(13) . .

loop_
_geom_bond_atom_site_label_1
_geom_bond_atom_site_label_2
_geom_bond_distance
_geom_bond_site_symmetry_2
C1 C2 1.388(3) .
C1 C3 1.414(2) 2_656
C1 N1 1.430(2) .
C2 F1 1.347(2) .
C2 C3 1.395(2) .
C3 C1 1.414(2) 2_656
C3 C14 1.464(2) 2_656
C4 C5 1.358(3) .
C4 N1 1.379(2) .
C4 H4 0.9500 .
C5 C6 1.391(3) .
C5 H5 0.9500 .
C6 C7 1.373(3) .
C6 H6 0.9500 .
C7 C8 1.396(3) .
C7 H7 0.9500 .
C8 N1 1.376(2) .
C8 C9 1.453(2) .
C9 C10 1.410(3) .
C9 C14 1.411(3) .
C10 C11 1.381(3) .
C10 H10 0.9500 .
C11 C12 1.387(3) .
C11 H11 0.9500 .
C12 C13 1.380(3) .
C12 H12 0.9500 .
C13 C14 1.412(2) .
C13 H13 0.9500 .
C14 C3 1.464(2) 2_656
S1 O3 1.4397(14) .
S1 O1 1.4428(14) .
S1 O2 1.4449(13) .
S1 C15 1.8335(19) .
F2 C15 1.327(2) .
F3 C15 1.331(2) .
F4 C15 1.329(2) .

loop_
_geom_torsion_atom_site_label_1
_geom_torsion_atom_site_label_2
_geom_torsion_atom_site_label_3
_geom_torsion_atom_site_label_4
_geom_torsion
_geom_torsion_site_symmetry_1
_geom_torsion_site_symmetry_4
C3 C1 C2 F1 -168.07(15) 2_656 .
N1 C1 C2 F1 12.5(2) . .
C3 C1 C2 C3 9.3(3) 2_656 .
N1 C1 C2 C3 -170.11(15) . .
F1 C2 C3 C1 168.40(14) . 2_656
C1 C2 C3 C1 -9.0(3) . 2_656
F1 C2 C3 C14 -17.6(2) . 2_656
C1 C2 C3 C14 164.95(16) . 2_656
N1 C4 C5 C6 -2.7(3) . .
C4 C5 C6 C7 -3.6(3) . .
C5 C6 C7 C8 3.7(3) . .
C6 C7 C8 N1 2.5(3) . .
C6 C7 C8 C9 -174.41(16) . .
N1 C8 C9 C10 176.93(15) . .
C7 C8 C9 C10 -6.2(2) . .
N1 C8 C9 C14 -6.3(2) . .
C7 C8 C9 C14 170.60(16) . .
C14 C9 C10 C11 -0.6(3) . .
C8 C9 C10 C11 176.26(16) . .
C9 C10 C11 C12 0.3(3) . .
C10 C11 C12 C13 -0.2(3) . .
C11 C12 C13 C14 0.4(3) . .
C10 C9 C14 C13 0.7(2) . .
C8 C9 C14 C13 -176.08(15) . .
C10 C9 C14 C3 -173.56(15) . 2_656
C8 C9 C14 C3 9.7(2) . 2_656
C12 C13 C14 C9 -0.6(3) . .
C12 C13 C14 C3 173.23(17) . 2_656
C7 C8 N1 C4 -8.8(2) . .
C9 C8 N1 C4 168.23(15) . .
C7 C8 N1 C1 174.97(15) . .
C9 C8 N1 C1 -8.0(2) . .
C5 C4 N1 C8 9.1(3) . .
C5 C4 N1 C1 -174.64(16) . .
C2 C1 N1 C8 -161.99(16) . .
C3 C1 N1 C8 18.6(2) 2_656 .
C2 C1 N1 C4 21.7(2) . .
C3 C1 N1 C4 -157.71(16) 2_656 .
O3 S1 C15 F2 -56.65(15) . .
O1 S1 C15 F2 -176.92(13) . .
O2 S1 C15 F2 63.75(15) . .
O3 S1 C15 F4 -176.61(14) . .
O1 S1 C15 F4 63.13(15) . .
O2 S1 C15 F4 -56.20(16) . .
O3 S1 C15 F3 63.13(16) . .
O1 S1 C15 F3 -57.14(16) . .
O2 S1 C15 F3 -176.47(14) . .
